data_4325080
loop_
_publ_author_name
'Oottil Mayasree'
'Cheriyedath Raj Sankar'
'Abdeljalil Assoud'
'Holger Kleinke'

_publ_section_title
;
 New Barium Copper Chalcogenides Synthesized Using Two Different Chalcogen
 Atoms: Ba2Cu6-xSTe4 and Ba2Cu6-xSeyTe5-y
;
_journal_name_full 'Inorganic Chemistry'
_journal_page_first 4580
_journal_page_last 4585
_journal_paper_doi 10.1021/ic2002628
_journal_volume 50
_journal_year 2011
_chemical_formula_sum 'Ba2 Cu5.43 Se1.92 Te3.08'
_chemical_formula_weight 1164.31
_chemical_name_systematic
; 
 ? 
;
_space_group_IT_number 55
_symmetry_cell_setting orthorhombic
_symmetry_space_group_name_Hall '-P 2 2ab'
_symmetry_space_group_name_H-M 'P b a m'
_atom_sites_solution_hydrogens none
_atom_sites_solution_primary direct
_atom_sites_solution_secondary difmap
_audit_creation_method SHELXL-97
_cell_angle_alpha 90.00
_cell_angle_beta 90.00
_cell_angle_gamma 90.00
_cell_formula_units_Z 2
_cell_length_a 9.6380(15)
_cell_length_b 14.063(2)
_cell_length_c 4.3714(7)
_cell_measurement_temperature 296(2)
_cell_volume 592.50(16)
_computing_structure_refinement 'SHELXL-97 (Sheldrick, 1997)'
_computing_structure_solution 'SHELXS-97 (Sheldrick, 1990)'
_diffrn_ambient_temperature 296(2)
_diffrn_measured_fraction_theta_full 0.990
_diffrn_measured_fraction_theta_max 0.990
_diffrn_radiation_monochromator graphite
_diffrn_radiation_source 'fine-focus sealed tube'
_diffrn_radiation_type MoK\a
_diffrn_radiation_wavelength 0.71073
_diffrn_reflns_av_R_equivalents 0.0244
_diffrn_reflns_av_sigmaI/netI 0.0212
_diffrn_reflns_limit_h_max 13
_diffrn_reflns_limit_h_min -10
_diffrn_reflns_limit_k_max 18
_diffrn_reflns_limit_k_min -19
_diffrn_reflns_limit_l_max 6
_diffrn_reflns_limit_l_min -6
_diffrn_reflns_number 4295
_diffrn_reflns_theta_full 29.97
_diffrn_reflns_theta_max 29.97
_diffrn_reflns_theta_min 3.59
_exptl_absorpt_coefficient_mu 29.358
_exptl_absorpt_correction_T_max 0.3864
_exptl_absorpt_correction_T_min 0.1573
_exptl_absorpt_correction_type empirical
_exptl_absorpt_process_details APEX2
_exptl_crystal_colour black
_exptl_crystal_density_diffrn 6.526
_exptl_crystal_description block
_exptl_crystal_F_000 990
_exptl_crystal_size_max 0.10
_exptl_crystal_size_mid 0.05
_exptl_crystal_size_min 0.04
_refine_diff_density_max 4.910
_refine_diff_density_min -1.577
_refine_diff_density_rms 0.300
_refine_ls_extinction_coef 0.00291(19)
_refine_ls_extinction_expression Fc^*^=kFc[1+0.001xFc^2^\l^3^/sin(2\q)]^-1/4^
_refine_ls_extinction_method SHELXL
_refine_ls_goodness_of_fit_ref 1.632
_refine_ls_hydrogen_treatment none
_refine_ls_matrix_type full
_refine_ls_number_parameters 47
_refine_ls_number_reflns 956
_refine_ls_number_restraints 0
_refine_ls_restrained_S_all 1.632
_refine_ls_R_factor_all 0.0335
_refine_ls_R_factor_gt 0.0306
_refine_ls_shift/su_max 0.000
_refine_ls_shift/su_mean 0.000
_refine_ls_structure_factor_coef Fsqd
_refine_ls_weighting_details 'calc w=1/[\s^2^(Fo^2^)+(0.0110P)^2^+4.4232P] where P=(Fo^2^+2Fc^2^)/3'
_refine_ls_weighting_scheme calc
_refine_ls_wR_factor_gt 0.0653
_refine_ls_wR_factor_ref 0.0667
_reflns_number_gt 887
_reflns_number_total 956
_reflns_threshold_expression >2sigma(I)
_cod_data_source_file ic2002628_si_003.cif
_cod_data_source_block final
_cod_original_cell_volume 592.48(16)
_cod_database_code 4325080

loop_
_symmetry_equiv_pos_as_xyz
'x, y, z'
'-x, -y, z'
'-x+1/2, y+1/2, -z'
'x+1/2, -y+1/2, -z'
'-x, -y, -z'
'x, y, -z'
'x-1/2, -y-1/2, z'
'-x-1/2, y-1/2, z'

loop_
_atom_site_label
_atom_site_type_symbol
_atom_site_fract_x
_atom_site_fract_y
_atom_site_fract_z
_atom_site_U_iso_or_equiv
_atom_site_adp_type
_atom_site_occupancy
_atom_site_symmetry_multiplicity
_atom_site_calc_flag
_atom_site_refinement_flags
Ba1 Ba 0.02637(7) 0.16790(5) 0.5000 0.0202(2) Uani 1 2 d S
Cu1 Cu 0.38642(17) 0.09283(12) 0.5000 0.0249(5) Uani 0.870(7) 2 d SP
Cu2 Cu 0.02632(17) 0.40653(13) 0.0000 0.0267(6) Uani 0.864(7) 2 d SP
Cu3 Cu 0.25723(14) 0.01379(10) 0.0000 0.0227(4) Uani 0.979(6) 2 d SP
Se1 Se 0.0000 0.0000 0.0000 0.0140(3) Uani 1 4 d S
Te1 Te 0.17629(7) 0.40953(5) 0.5000 0.0136(2) Uani 0.852(12) 2 d SP
SX1 Se 0.17629(7) 0.40953(5) 0.5000 0.0136(2) Uani 0.148(12) 2 d SP
Te2 Te 0.31147(7) 0.19746(5) 0.0000 0.0145(2) Uani 0.690(11) 2 d SP
Se2 Se 0.31147(7) 0.19746(5) 0.0000 0.0145(2) Uani 0.310(11) 2 d SP

loop_
_atom_site_aniso_label
_atom_site_aniso_U_11
_atom_site_aniso_U_22
_atom_site_aniso_U_33
_atom_site_aniso_U_23
_atom_site_aniso_U_13
_atom_site_aniso_U_12
Ba1 0.0267(4) 0.0198(3) 0.0142(3) 0.000 0.000 -0.0015(2)
Cu1 0.0260(9) 0.0256(10) 0.0233(8) 0.000 0.000 -0.0061(7)
Cu2 0.0205(9) 0.0333(10) 0.0264(9) 0.000 0.000 -0.0092(7)
Cu3 0.0171(7) 0.0235(8) 0.0274(7) 0.000 0.000 0.0011(5)
Se1 0.0110(6) 0.0159(7) 0.0151(6) 0.000 0.000 -0.0014(5)
Te1 0.0117(3) 0.0150(4) 0.0141(3) 0.000 0.000 -0.0001(2)
SX1 0.0117(3) 0.0150(4) 0.0141(3) 0.000 0.000 -0.0001(2)
Te2 0.0120(4) 0.0163(4) 0.0153(3) 0.000 0.000 -0.0014(3)
Se2 0.0120(4) 0.0163(4) 0.0153(3) 0.000 0.000 -0.0014(3)

loop_
_atom_type_symbol
_atom_type_description
_atom_type_scat_dispersion_real
_atom_type_scat_dispersion_imag
_atom_type_scat_source
Cu Cu 0.3201 1.2651 'International Tables Vol C Tables 4.2.6.8 and 6.1.1.4'
Se Se -0.0929 2.2259 'International Tables Vol C Tables 4.2.6.8 and 6.1.1.4'
Te Te -0.5308 1.6751 'International Tables Vol C Tables 4.2.6.8 and 6.1.1.4'
Ba Ba -0.3244 2.2819 'International Tables Vol C Tables 4.2.6.8 and 6.1.1.4'

loop_
_geom_angle_atom_site_label_1
_geom_angle_atom_site_label_2
_geom_angle_atom_site_label_3
_geom_angle
_geom_angle_site_symmetry_1
_geom_angle_site_symmetry_3
Se1 Ba1 Se1 85.25(2) . 1_556
Se1 Ba1 Se2 124.46(2) . 1_556
Se1 Ba1 Se2 74.250(15) 1_556 1_556
Se1 Ba1 Te2 124.46(2) . 1_556
Se1 Ba1 Te2 74.250(15) 1_556 1_556
Se2 Ba1 Te2 0.0 1_556 1_556
Se1 Ba1 Te2 74.250(15) . .
Se1 Ba1 Te2 124.46(2) 1_556 .
Se2 Ba1 Te2 76.37(2) 1_556 .
Te2 Ba1 Te2 76.37(2) 1_556 .
Se1 Ba1 SX1 72.566(14) . 7_565
Se1 Ba1 SX1 72.566(14) 1_556 7_565
Se2 Ba1 SX1 140.872(12) 1_556 7_565
Te2 Ba1 SX1 140.872(12) 1_556 7_565
Te2 Ba1 SX1 140.872(12) . 7_565
Se1 Ba1 Te1 72.566(14) . 7_565
Se1 Ba1 Te1 72.566(14) 1_556 7_565
Se2 Ba1 Te1 140.872(12) 1_556 7_565
Te2 Ba1 Te1 140.872(12) 1_556 7_565
Te2 Ba1 Te1 140.872(12) . 7_565
SX1 Ba1 Te1 0.00(2) 7_565 7_565
Se1 Ba1 Se2 85.839(16) . 7_565
Se1 Ba1 Se2 139.44(2) 1_556 7_565
Se2 Ba1 Se2 140.34(2) 1_556 7_565
Te2 Ba1 Se2 140.34(2) 1_556 7_565
Te2 Ba1 Se2 90.578(14) . 7_565
SX1 Ba1 Se2 67.005(19) 7_565 7_565
Te1 Ba1 Se2 67.005(19) 7_565 7_565
Se1 Ba1 Te2 85.839(16) . 7_565
Se1 Ba1 Te2 139.44(2) 1_556 7_565
Se2 Ba1 Te2 140.34(2) 1_556 7_565
Te2 Ba1 Te2 140.34(2) 1_556 7_565
Te2 Ba1 Te2 90.578(14) . 7_565
SX1 Ba1 Te2 67.005(19) 7_565 7_565
Te1 Ba1 Te2 67.005(19) 7_565 7_565
Se2 Ba1 Te2 0.00(3) 7_565 7_565
Se1 Ba1 Se2 139.44(2) . 7_566
Se1 Ba1 Se2 85.839(16) 1_556 7_566
Se2 Ba1 Se2 90.578(14) 1_556 7_566
Te2 Ba1 Se2 90.578(14) 1_556 7_566
Te2 Ba1 Se2 140.34(2) . 7_566
SX1 Ba1 Se2 67.005(19) 7_565 7_566
Te1 Ba1 Se2 67.005(19) 7_565 7_566
Se2 Ba1 Se2 75.83(2) 7_565 7_566
Te2 Ba1 Se2 75.83(2) 7_565 7_566
Se1 Ba1 Te2 139.44(2) . 7_566
Se1 Ba1 Te2 85.839(16) 1_556 7_566
Se2 Ba1 Te2 90.578(14) 1_556 7_566
Te2 Ba1 Te2 90.578(14) 1_556 7_566
Te2 Ba1 Te2 140.34(2) . 7_566
SX1 Ba1 Te2 67.005(19) 7_565 7_566
Te1 Ba1 Te2 67.005(19) 7_565 7_566
Se2 Ba1 Te2 75.83(2) 7_565 7_566
Te2 Ba1 Te2 75.83(2) 7_565 7_566
Se2 Ba1 Te2 0.000(18) 7_566 7_566
Cu2 Cu1 Cu2 116.66(9) 7_666 7_665
Cu2 Cu1 SX1 97.08(6) 7_666 3_546
Cu2 Cu1 SX1 97.08(6) 7_665 3_546
Cu2 Cu1 Te1 97.08(6) 7_666 3_546
Cu2 Cu1 Te1 97.08(6) 7_665 3_546
SX1 Cu1 Te1 0.00(3) 3_546 3_546
Cu2 Cu1 Se2 57.05(4) 7_666 1_556
Cu2 Cu1 Se2 144.87(8) 7_665 1_556
SX1 Cu1 Se2 117.64(4) 3_546 1_556
Te1 Cu1 Se2 117.64(4) 3_546 1_556
Cu2 Cu1 Te2 57.05(4) 7_666 1_556
Cu2 Cu1 Te2 144.87(8) 7_665 1_556
SX1 Cu1 Te2 117.64(4) 3_546 1_556
Te1 Cu1 Te2 117.64(4) 3_546 1_556
Se2 Cu1 Te2 0.00(3) 1_556 1_556
Cu2 Cu1 Te2 144.87(8) 7_666 .
Cu2 Cu1 Te2 57.05(4) 7_665 .
SX1 Cu1 Te2 117.64(4) 3_546 .
Te1 Cu1 Te2 117.64(4) 3_546 .
Se2 Cu1 Te2 106.27(6) 1_556 .
Te2 Cu1 Te2 106.27(6) 1_556 .
Cu2 Cu1 Cu3 156.28(9) 7_666 .
Cu2 Cu1 Cu3 64.07(4) 7_665 .
SX1 Cu1 Cu3 60.21(4) 3_546 .
Te1 Cu1 Cu3 60.21(4) 3_546 .
Se2 Cu1 Cu3 137.20(7) 1_556 .
Te2 Cu1 Cu3 137.20(7) 1_556 .
Te2 Cu1 Cu3 57.46(3) . .
Cu2 Cu1 Cu3 64.07(4) 7_666 1_556
Cu2 Cu1 Cu3 156.28(9) 7_665 1_556
SX1 Cu1 Cu3 60.21(4) 3_546 1_556
Te1 Cu1 Cu3 60.21(4) 3_546 1_556
Se2 Cu1 Cu3 57.46(3) 1_556 1_556
Te2 Cu1 Cu3 57.46(3) 1_556 1_556
Te2 Cu1 Cu3 137.20(7) . 1_556
Cu3 Cu1 Cu3 105.26(7) . 1_556
Cu2 Cu1 Te1 58.33(4) 7_666 7_665
Cu2 Cu1 Te1 58.33(4) 7_665 7_665
SX1 Cu1 Te1 102.51(6) 3_546 7_665
Te1 Cu1 Te1 102.51(6) 3_546 7_665
Se2 Cu1 Te1 105.71(4) 1_556 7_665
Te2 Cu1 Te1 105.71(4) 1_556 7_665
Te2 Cu1 Te1 105.71(4) . 7_665
Cu3 Cu1 Te1 116.61(5) . 7_665
Cu3 Cu1 Te1 116.61(5) 1_556 7_665
Cu2 Cu1 SX1 58.33(4) 7_666 7_665
Cu2 Cu1 SX1 58.33(4) 7_665 7_665
SX1 Cu1 SX1 102.51(6) 3_546 7_665
Te1 Cu1 SX1 102.51(6) 3_546 7_665
Se2 Cu1 SX1 105.71(4) 1_556 7_665
Te2 Cu1 SX1 105.71(4) 1_556 7_665
Te2 Cu1 SX1 105.71(4) . 7_665
Cu3 Cu1 SX1 116.61(5) . 7_665
Cu3 Cu1 SX1 116.61(5) 1_556 7_665
Te1 Cu1 SX1 0.0 7_665 7_665
Se2 Cu2 Te2 0.000(18) 7_565 7_565
Se2 Cu2 Cu1 64.73(5) 7_565 7_564
Te2 Cu2 Cu1 64.73(5) 7_565 7_564
Se2 Cu2 Cu1 64.73(5) 7_565 7_565
Te2 Cu2 Cu1 64.73(5) 7_565 7_565
Cu1 Cu2 Cu1 116.66(9) 7_564 7_565
Se2 Cu2 Cu3 179.36(9) 7_565 3
Te2 Cu2 Cu3 179.36(9) 7_565 3
Cu1 Cu2 Cu3 115.05(5) 7_564 3
Cu1 Cu2 Cu3 115.05(5) 7_565 3
Se2 Cu2 Te1 117.37(4) 7_565 .
Te2 Cu2 Te1 117.37(4) 7_565 .
Cu1 Cu2 Te1 177.87(7) 7_564 .
Cu1 Cu2 Te1 65.15(4) 7_565 .
Cu3 Cu2 Te1 62.85(4) 3 .
Se2 Cu2 SX1 117.37(4) 7_565 1_554
Te2 Cu2 SX1 117.37(4) 7_565 1_554
Cu1 Cu2 SX1 65.15(4) 7_564 1_554
Cu1 Cu2 SX1 177.87(7) 7_565 1_554
Cu3 Cu2 SX1 62.85(4) 3 1_554
Te1 Cu2 SX1 113.03(7) . 1_554
Se2 Cu2 Te1 117.37(4) 7_565 1_554
Te2 Cu2 Te1 117.37(4) 7_565 1_554
Cu1 Cu2 Te1 65.15(4) 7_564 1_554
Cu1 Cu2 Te1 177.87(7) 7_565 1_554
Cu3 Cu2 Te1 62.85(4) 3 1_554
Te1 Cu2 Te1 113.03(7) . 1_554
SX1 Cu2 Te1 0.00(3) 1_554 1_554
Se2 Cu2 Cu2 114.31(10) 7_565 5_565
Te2 Cu2 Cu2 114.31(10) 7_565 5_565
Cu1 Cu2 Cu2 84.09(6) 7_564 5_565
Cu1 Cu2 Cu2 84.09(6) 7_565 5_565
Cu3 Cu2 Cu2 65.06(7) 3 5_565
Te1 Cu2 Cu2 95.09(6) . 5_565
SX1 Cu2 Cu2 95.09(6) 1_554 5_565
Te1 Cu2 Cu2 95.09(6) 1_554 5_565
Se2 Cu2 Cu3 58.60(5) 7_565 7_565
Te2 Cu2 Cu3 58.60(5) 7_565 7_565
Cu1 Cu2 Cu3 61.10(5) 7_564 7_565
Cu1 Cu2 Cu3 61.10(5) 7_565 7_565
Cu3 Cu2 Cu3 120.77(7) 3 7_565
Te1 Cu2 Cu3 119.99(4) . 7_565
SX1 Cu2 Cu3 119.99(4) 1_554 7_565
Te1 Cu2 Cu3 119.99(4) 1_554 7_565
Cu2 Cu2 Cu3 55.71(7) 5_565 7_565
Se1 Cu3 Cu2 139.66(8) . 3_545
Se1 Cu3 Te2 105.92(5) . .
Cu2 Cu3 Te2 114.42(7) 3_545 .
Se1 Cu3 SX1 101.16(4) . 3_545
Cu2 Cu3 SX1 59.41(3) 3_545 3_545
Te2 Cu3 SX1 118.92(4) . 3_545
Se1 Cu3 Te1 101.16(4) . 3_545
Cu2 Cu3 Te1 59.41(3) 3_545 3_545
Te2 Cu3 Te1 118.92(4) . 3_545
SX1 Cu3 Te1 0.00(3) 3_545 3_545
Se1 Cu3 SX1 101.16(4) . 3_546
Cu2 Cu3 SX1 59.41(3) 3_545 3_546
Te2 Cu3 SX1 118.92(4) . 3_546
SX1 Cu3 SX1 107.59(6) 3_545 3_546
Te1 Cu3 SX1 107.59(6) 3_545 3_546
Se1 Cu3 Te1 101.16(4) . 3_546
Cu2 Cu3 Te1 59.41(3) 3_545 3_546
Te2 Cu3 Te1 118.92(4) . 3_546
SX1 Cu3 Te1 107.59(6) 3_545 3_546
Te1 Cu3 Te1 107.59(6) 3_545 3_546
SX1 Cu3 Te1 0.00(2) 3_546 3_546
Se1 Cu3 Cu1 118.88(5) . .
Cu2 Cu3 Cu1 82.53(6) 3_545 .
Te2 Cu3 Cu1 60.92(4) . .
SX1 Cu3 Cu1 138.85(7) 3_545 .
Te1 Cu3 Cu1 138.85(7) 3_545 .
SX1 Cu3 Cu1 58.02(4) 3_546 .
Te1 Cu3 Cu1 58.02(4) 3_546 .
Se1 Cu3 Cu1 118.88(5) . 1_554
Cu2 Cu3 Cu1 82.53(6) 3_545 1_554
Te2 Cu3 Cu1 60.92(4) . 1_554
SX1 Cu3 Cu1 58.02(4) 3_545 1_554
Te1 Cu3 Cu1 58.02(4) 3_545 1_554
SX1 Cu3 Cu1 138.85(7) 3_546 1_554
Te1 Cu3 Cu1 138.85(7) 3_546 1_554
Cu1 Cu3 Cu1 105.26(7) . 1_554
Se1 Cu3 Cu2 161.11(7) . 7_665
Cu2 Cu3 Cu2 59.23(7) 3_545 7_665
Te2 Cu3 Cu2 55.19(5) . 7_665
SX1 Cu3 Cu2 89.86(4) 3_545 7_665
Te1 Cu3 Cu2 89.86(4) 3_545 7_665
SX1 Cu3 Cu2 89.86(4) 3_546 7_665
Te1 Cu3 Cu2 89.86(4) 3_546 7_665
Cu1 Cu3 Cu2 54.83(4) . 7_665
Cu1 Cu3 Cu2 54.83(4) 1_554 7_665
Se1 Cu3 Ba1 57.35(3) . .
Cu2 Cu3 Ba1 144.006(19) 3_545 .
Te2 Cu3 Ba1 63.70(3) . .
SX1 Cu3 Ba1 155.75(4) 3_545 .
Te1 Cu3 Ba1 155.75(4) 3_545 .
SX1 Cu3 Ba1 89.03(2) 3_546 .
Te1 Cu3 Ba1 89.03(2) 3_546 .
Cu1 Cu3 Ba1 64.99(4) . .
Cu1 Cu3 Ba1 119.47(6) 1_554 .
Cu2 Cu3 Ba1 108.15(5) 7_665 .
Cu3 Se1 Cu3 180.00(7) 5 .
Cu3 Se1 Ba1 97.79(3) 5 .
Cu3 Se1 Ba1 82.21(3) . .
Cu3 Se1 Ba1 82.21(3) 5 5
Cu3 Se1 Ba1 97.79(3) . 5
Ba1 Se1 Ba1 180.00(3) . 5
Cu3 Se1 Ba1 97.79(3) 5 1_554
Cu3 Se1 Ba1 82.21(3) . 1_554
Ba1 Se1 Ba1 85.25(2) . 1_554
Ba1 Se1 Ba1 94.75(2) 5 1_554
Cu3 Se1 Ba1 82.21(3) 5 5_556
Cu3 Se1 Ba1 97.79(3) . 5_556
Ba1 Se1 Ba1 94.75(2) . 5_556
Ba1 Se1 Ba1 85.25(2) 5 5_556
Ba1 Se1 Ba1 180.000(16) 1_554 5_556
Cu2 Te1 Cu2 113.03(7) . 1_556
Cu2 Te1 Cu1 83.67(5) . 3_556
Cu2 Te1 Cu1 83.67(5) 1_556 3_556
Cu2 Te1 Cu3 144.30(6) . 3_556
Cu2 Te1 Cu3 57.74(4) 1_556 3_556
Cu1 Te1 Cu3 61.77(3) 3_556 3_556
Cu2 Te1 Cu3 57.74(4) . 3
Cu2 Te1 Cu3 144.30(6) 1_556 3
Cu1 Te1 Cu3 61.77(3) 3_556 3
Cu3 Te1 Cu3 107.59(6) 3_556 3
Cu2 Te1 Cu1 56.52(3) . 7_565
Cu2 Te1 Cu1 56.52(3) 1_556 7_565
Cu1 Te1 Cu1 77.49(6) 3_556 7_565
Cu3 Te1 Cu1 104.06(4) 3_556 7_565
Cu3 Te1 Cu1 104.06(4) 3 7_565
Cu2 Te1 Ba1 121.33(4) . 7_665
Cu2 Te1 Ba1 121.33(4) 1_556 7_665
Cu1 Te1 Ba1 121.08(4) 3_556 7_665
Cu3 Te1 Ba1 86.62(3) 3_556 7_665
Cu3 Te1 Ba1 86.62(3) 3 7_665
Cu1 Te1 Ba1 161.43(4) 7_565 7_665
Cu2 Te1 Ba1 76.67(4) . .
Cu2 Te1 Ba1 76.67(4) 1_556 .
Cu1 Te1 Ba1 143.77(5) 3_556 .
Cu3 Te1 Ba1 126.21(3) 3_556 .
Cu3 Te1 Ba1 126.21(3) 3 .
Cu1 Te1 Ba1 66.28(4) 7_565 .
Ba1 Te1 Ba1 95.152(19) 7_665 .
Cu2 Te2 Cu3 66.21(5) 7_665 .
Cu2 Te2 Cu1 58.22(4) 7_665 1_554
Cu3 Te2 Cu1 61.62(4) . 1_554
Cu2 Te2 Cu1 58.22(4) 7_665 .
Cu3 Te2 Cu1 61.62(4) . .
Cu1 Te2 Cu1 106.27(6) 1_554 .
Cu2 Te2 Ba1 124.54(3) 7_665 1_554
Cu3 Te2 Ba1 74.37(3) . 1_554
Cu1 Te2 Ba1 69.37(4) 1_554 1_554
Cu1 Te2 Ba1 129.55(4) . 1_554
Cu2 Te2 Ba1 124.54(3) 7_665 .
Cu3 Te2 Ba1 74.37(3) . .
Cu1 Te2 Ba1 129.55(4) 1_554 .
Cu1 Te2 Ba1 69.37(4) . .
Ba1 Te2 Ba1 76.37(2) 1_554 .
Cu2 Te2 Ba1 80.30(4) 7_665 7_665
Cu3 Te2 Ba1 129.59(3) . 7_665
Cu1 Te2 Ba1 128.63(4) 1_554 7_665
Cu1 Te2 Ba1 68.97(3) . 7_665
Ba1 Te2 Ba1 153.51(2) 1_554 7_665
Ba1 Te2 Ba1 97.774(14) . 7_665
Cu2 Te2 Ba1 80.30(4) 7_665 7_664
Cu3 Te2 Ba1 129.59(3) . 7_664
Cu1 Te2 Ba1 68.97(3) 1_554 7_664
Cu1 Te2 Ba1 128.63(4) . 7_664
Ba1 Te2 Ba1 97.774(14) 1_554 7_664
Ba1 Te2 Ba1 153.51(2) . 7_664
Ba1 Te2 Ba1 75.83(2) 7_665 7_664

loop_
_geom_bond_atom_site_label_1
_geom_bond_atom_site_label_2
_geom_bond_distance
_geom_bond_site_symmetry_2
Ba1 Se1 3.2275(6) .
Ba1 Se1 3.2275(6) 1_556
Ba1 Se2 3.5357(9) 1_556
Ba1 Te2 3.5357(9) 1_556
Ba1 Te2 3.5357(9) .
Ba1 SX1 3.5454(10) 7_565
Ba1 Te1 3.5454(10) 7_565
Ba1 Se2 3.5570(8) 7_565
Ba1 Te2 3.5570(8) 7_565
Ba1 Se2 3.5570(8) 7_566
Ba1 Te2 3.5570(8) 7_566
Cu1 Cu2 2.5682(13) 7_666
Cu1 Cu2 2.5682(13) 7_665
Cu1 SX1 2.6477(18) 3_546
Cu1 Te1 2.6477(18) 3_546
Cu1 Se2 2.7320(12) 1_556
Cu1 Te2 2.7320(12) 1_556
Cu1 Te2 2.7320(11) .
Cu1 Cu3 2.7502(13) .
Cu1 Cu3 2.7502(13) 1_556
Cu1 Te1 2.7939(18) 7_665
Cu1 SX1 2.7939(18) 7_665
Cu2 Se2 2.5350(18) 7_565
Cu2 Te2 2.5350(18) 7_565
Cu2 Cu1 2.5682(13) 7_564
Cu2 Cu1 2.5682(13) 7_565
Cu2 Cu3 2.574(2) 3
Cu2 Te1 2.6207(10) .
Cu2 SX1 2.6207(10) 1_554
Cu2 Te1 2.6207(10) 1_554
Cu2 Cu2 2.677(4) 5_565
Cu2 Cu3 2.825(2) 7_565
Cu3 Se1 2.4867(14) .
Cu3 Cu2 2.574(2) 3_545
Cu3 Te2 2.6352(16) .
Cu3 SX1 2.7088(10) 3_545
Cu3 Te1 2.7088(10) 3_545
Cu3 SX1 2.7088(10) 3_546
Cu3 Te1 2.7088(10) 3_546
Cu3 Cu1 2.7502(13) 1_554
Cu3 Cu2 2.825(2) 7_665
Se1 Cu3 2.4867(14) 5
Se1 Ba1 3.2275(6) 5
Se1 Ba1 3.2275(6) 1_554
Se1 Ba1 3.2275(6) 5_556
Te1 Cu2 2.6207(10) 1_556
Te1 Cu1 2.6477(18) 3_556
Te1 Cu3 2.7088(10) 3_556
Te1 Cu3 2.7088(10) 3
Te1 Cu1 2.7939(18) 7_565
Te1 Ba1 3.5454(11) 7_665
Te2 Cu2 2.5350(18) 7_665
Te2 Cu1 2.7320(12) 1_554
Te2 Ba1 3.5357(9) 1_554
Te2 Ba1 3.5570(8) 7_665
Te2 Ba1 3.5570(8) 7_664
